data_9015334
loop_
_publ_author_name
'Kasper, J. S.'

_publ_section_title
;
 The ordering of atoms in the chi-phase of the iron-chromium-molybdenum system
;
_journal_name_full 'Acta Metallurgica'
_journal_page_first 456
_journal_page_last 461
_journal_paper_doi 10.1016/0001-6160(54)90066-8
_journal_volume 2
_journal_year 1954
_chemical_formula_sum 'Cr6 Fe18 Mo5'
_space_group_IT_number 217
_symmetry_space_group_name_Hall 'I -4 2 3'
_symmetry_space_group_name_H-M 'I -4 3 m'
_cell_angle_alpha 90
_cell_angle_beta 90
_cell_angle_gamma 90
_cell_length_a 8.92
_cell_length_b 8.92
_cell_length_c 8.92
_cell_formula_units_Z 2
_cell_volume 709.732
_database_code_amcsd 0017755
_exptl_crystal_density_diffrn 8.408
_cod_original_formula_sum '(Cr6 Fe18) Mo5'
_cod_database_code 9015334
_amcsd_formula_title Cr6Fe18Mo5

loop_
_space_group_symop_operation_xyz
x,y,z
1/2+x,1/2+y,1/2+z
-z,x,-y
1/2-z,1/2+x,1/2-y
-y,z,-x
1/2-y,1/2+z,1/2-x
-x,y,-z
1/2-x,1/2+y,1/2-z
x,-z,-y
1/2+x,1/2-z,1/2-y
z,-y,-x
1/2+z,1/2-y,1/2-x
y,-x,-z
1/2+y,1/2-x,1/2-z
x,z,y
1/2+x,1/2+z,1/2+y
z,y,x
1/2+z,1/2+y,1/2+x
y,x,z
1/2+y,1/2+x,1/2+z
-z,-x,y
1/2-z,1/2-x,1/2+y
-y,-z,x
1/2-y,1/2-z,1/2+x
-x,-y,z
1/2-x,1/2-y,1/2+z
z,-x,-y
1/2+z,1/2-x,1/2-y
y,-z,-x
1/2+y,1/2-z,1/2-x
x,-y,-z
1/2+x,1/2-y,1/2-z
-x,z,-y
1/2-x,1/2+z,1/2-y
-z,y,-x
1/2-z,1/2+y,1/2-x
-y,x,-z
1/2-y,1/2+x,1/2-z
-x,-z,y
1/2-x,1/2-z,1/2+y
-z,-y,x
1/2-z,1/2-y,1/2+x
-y,-x,z
1/2-y,1/2-x,1/2+z
z,x,y
1/2+z,1/2+x,1/2+y
y,z,x
1/2+y,1/2+z,1/2+x

loop_
_atom_site_label
_atom_site_fract_x
_atom_site_fract_y
_atom_site_fract_z
_atom_site_occupancy
CrD1 0.35600 0.35600 0.04200 0.37500
FeD1 0.35600 0.35600 0.04200 0.62500
CrD2 0.08900 0.08900 0.27800 0.12500
FeD2 0.08900 0.08900 0.27800 0.87500
Mo1 0.00000 0.00000 0.00000 1.00000
Mo2 0.31700 0.31700 0.31700 1.00000

loop_
_cod_related_entry_id
_cod_related_entry_database
_cod_related_entry_code
1 AMCSD 0017755
